data_1516487
loop_
_publ_author_name
'Morimoto, Masakazu'
'Kobatake, Seiya'
'Irie, Masahiro'

_publ_section_title
;
 Photochromism of diarylethenes in nanolayers of a single crystal
;
_journal_issue 11
_journal_name_full 'Photochemical &amp; Photobiological Sciences'
_journal_page_first 1088
_journal_page_last 1094
_journal_paper_doi 10.1039/b307999f
_journal_volume 2
_journal_year 2003
_chemical_formula_sum 'C56 H30 F22 S4'
_chemical_formula_weight 1249.04
_chemical_name_common 'co-crystal 1a/2a''
_chemical_name_systematic ?
_space_group_IT_number 2
_symmetry_cell_setting triclinic
_symmetry_space_group_name_Hall '-P 1'
_symmetry_space_group_name_H-M 'P -1'
_atom_sites_solution_hydrogens geom
_atom_sites_solution_primary direct
_atom_sites_solution_secondary difmap
_audit_creation_method SHELXL-97
_cell_angle_alpha 76.844(16)
_cell_angle_beta 83.197(16)
_cell_angle_gamma 75.445(15)
_cell_formula_units_Z 2
_cell_length_a 11.737(12)
_cell_length_b 13.717(14)
_cell_length_c 15.352(15)
_cell_measurement_reflns_used 837
_cell_measurement_temperature 123(2)
_cell_measurement_theta_max 22.916
_cell_measurement_theta_min 2.281
_cell_volume 2325(4)
_computing_cell_refinement 'Bruker SMART'
_computing_data_collection 'Bruker SMART'
_computing_data_reduction 'Bruker SHELXTL'
_computing_molecular_graphics 'Bruker SHELXTL'
_computing_publication_material 'Bruker SHELXTL'
_computing_structure_refinement 'SHELXL-97 (Sheldrick, 1997)'
_computing_structure_solution 'SHELXS-97 (Sheldrick, 1990)'
_diffrn_ambient_temperature 123(2)
_diffrn_measured_fraction_theta_full 0.869
_diffrn_measured_fraction_theta_max 0.869
_diffrn_measurement_device_type 'CCD area detector'
_diffrn_measurement_method 'omega scans'
_diffrn_radiation_monochromator graphite
_diffrn_radiation_source 'fine-focus sealed tube'
_diffrn_radiation_type MoK\a
_diffrn_radiation_wavelength 0.71073
_diffrn_reflns_av_R_equivalents 0.2045
_diffrn_reflns_av_sigmaI/netI 0.2368
_diffrn_reflns_limit_h_max 15
_diffrn_reflns_limit_h_min -14
_diffrn_reflns_limit_k_max 17
_diffrn_reflns_limit_k_min -16
_diffrn_reflns_limit_l_max 19
_diffrn_reflns_limit_l_min -19
_diffrn_reflns_number 19205
_diffrn_reflns_theta_full 28.25
_diffrn_reflns_theta_max 28.25
_diffrn_reflns_theta_min 1.37
_diffrn_standards_decay_% 0.57
_exptl_absorpt_coefficient_mu 0.338
_exptl_absorpt_correction_type none
_exptl_crystal_colour black
_exptl_crystal_density_diffrn 1.785
_exptl_crystal_density_method 'not measured'
_exptl_crystal_description plate
_exptl_crystal_F_000 1256
_exptl_crystal_size_max 0.3
_exptl_crystal_size_mid 0.2
_exptl_crystal_size_min 0.2
_refine_diff_density_max 0.688
_refine_diff_density_min -0.669
_refine_diff_density_rms 0.116
_refine_ls_extinction_method none
_refine_ls_goodness_of_fit_ref 0.934
_refine_ls_hydrogen_treatment mixed
_refine_ls_matrix_type full
_refine_ls_number_parameters 838
_refine_ls_number_reflns 10005
_refine_ls_number_restraints 38
_refine_ls_restrained_S_all 0.937
_refine_ls_R_factor_all 0.1950
_refine_ls_R_factor_gt 0.0822
_refine_ls_shift/su_max 0.000
_refine_ls_shift/su_mean 0.000
_refine_ls_structure_factor_coef Fsqd
_refine_ls_weighting_details 'calc w=1/[\s^2^(Fo^2^)+(0.1240P)^2^+0.0000P] where P=(Fo^2^+2Fc^2^)/3'
_refine_ls_weighting_scheme calc
_refine_ls_wR_factor_gt 0.2010
_refine_ls_wR_factor_ref 0.2640
_reflns_number_gt 4282
_reflns_number_total 10005
_reflns_threshold_expression >2sigma(I)
_cod_data_source_file b307999f.txt
_cod_data_source_block 1a/2a'
_cod_depositor_comments
;
The following automatic conversions were performed:

'_symmetry_cell_setting' value 'Triclinic' changed to 'triclinic'
according to
/usr/data/users/saulius/automatic-downloads/retrospective/RSC/lib/dictionaries/cif_core.dic
dictionary named 'cif_core.dic' version 2.4.2 from 2011-04-26.

Automatic conversion script
Id: cif_fix_values 2281 2013-09-26 08:29:07Z andrius 
;
_cod_original_cell_volume 2324(4)
_cod_original_sg_symbol_H-M P-1
_cod_database_code 1516487

loop_
_symmetry_equiv_pos_as_xyz
'x, y, z'
'-x, -y, -z'

loop_
_atom_site_label
_atom_site_type_symbol
_atom_site_fract_x
_atom_site_fract_y
_atom_site_fract_z
_atom_site_U_iso_or_equiv
_atom_site_adp_type
_atom_site_occupancy
_atom_site_symmetry_multiplicity
_atom_site_calc_flag
_atom_site_refinement_flags
_atom_site_disorder_assembly
_atom_site_disorder_group
C1 C 0.2115(5) 0.6196(5) 0.3028(4) 0.0310(15) Uani 1 1 d . . .
C2 C 0.2548(5) 0.5169(5) 0.3223(4) 0.0251(14) Uani 1 1 d . A .
C3 C 0.3717(5) 0.4895(5) 0.3398(4) 0.0251(14) Uani 1 1 d . . .
H3 H 0.4139 0.4200 0.3567 0.030 Uiso 1 1 calc R . .
C4 C 0.4211(5) 0.5696(5) 0.3308(4) 0.0293(14) Uani 1 1 d . . .
C5 C 0.1872(5) 0.4425(4) 0.3245(4) 0.0272(14) Uani 1 1 d D . .
C8 C 0.0574(5) 0.3504(5) 0.3051(4) 0.0347(16) Uani 1 1 d D . .
C9 C 0.1118(5) 0.4393(4) 0.2700(4) 0.0285(15) Uani 1 1 d D A .
C10 C 0.1587(5) 0.5351(5) 0.1187(4) 0.0308(15) Uani 1 1 d . A .
C11 C 0.0805(5) 0.5020(5) 0.1847(4) 0.0302(15) Uani 1 1 d . . .
C12 C -0.0346(5) 0.5363(5) 0.1593(4) 0.0293(14) Uani 1 1 d . A .
H12 H -0.1002 0.5194 0.1968 0.035 Uiso 1 1 calc R . .
C13 C -0.0445(5) 0.5953(5) 0.0770(4) 0.0288(14) Uani 1 1 d . . .
C14 C 0.0910(5) 0.6799(5) 0.2863(5) 0.0372(17) Uani 1 1 d . . .
H14A H 0.0747 0.6836 0.2244 0.056 Uiso 1 1 calc R . .
H14B H 0.0828 0.7495 0.2961 0.056 Uiso 1 1 calc R . .
H14C H 0.0350 0.6467 0.3276 0.056 Uiso 1 1 calc R . .
C15 C 0.2862(5) 0.5173(5) 0.1167(4) 0.0391(17) Uani 1 1 d . . .
H15A H 0.3071 0.5710 0.1400 0.059 Uiso 1 1 calc R A .
H15B H 0.3195 0.5191 0.0549 0.059 Uiso 1 1 calc R . .
H15C H 0.3182 0.4498 0.1540 0.059 Uiso 1 1 calc R . .
C16 C 0.5395(5) 0.5698(5) 0.3411(4) 0.0273(14) Uani 1 1 d . . .
C17 C 0.6048(5) 0.4969(5) 0.4028(4) 0.0255(14) Uani 1 1 d . . .
C18 C 0.7161(5) 0.4938(5) 0.4133(4) 0.0292(15) Uani 1 1 d . . .
C19 C 0.7697(5) 0.5648(6) 0.3613(5) 0.0350(16) Uani 1 1 d . . .
C20 C 0.7073(6) 0.6388(5) 0.3001(4) 0.0329(15) Uani 1 1 d . . .
C21 C 0.5959(6) 0.6415(5) 0.2904(4) 0.0345(16) Uani 1 1 d . . .
C22 C -0.1524(5) 0.6431(5) 0.0319(4) 0.0273(14) Uani 1 1 d . A .
C23 C -0.2546(6) 0.6125(5) 0.0596(4) 0.0289(14) Uani 1 1 d . . .
C24 C -0.3563(6) 0.6587(5) 0.0187(5) 0.0350(16) Uani 1 1 d . A .
C25 C -0.3575(6) 0.7372(5) -0.0514(5) 0.0364(17) Uani 1 1 d . . .
C26 C -0.2609(6) 0.7674(5) -0.0805(4) 0.0344(16) Uani 1 1 d . A .
C27 C -0.1577(6) 0.7224(5) -0.0407(4) 0.0304(15) Uani 1 1 d . . .
C29 C 0.8051(5) 0.0511(5) 0.1827(4) 0.0308(15) Uani 1 1 d . . .
C30 C 0.9247(5) 0.0365(5) 0.1717(4) 0.0296(15) Uani 1 1 d . C .
H30 H 0.9652 0.0817 0.1868 0.036 Uiso 1 1 calc R . .
C31 C 0.9805(5) -0.0454(5) 0.1385(4) 0.0325(15) Uani 1 1 d . . .
C32 C 0.7277(5) 0.1334(4) 0.2185(4) 0.0291(14) Uani 1 1 d D B .
C35 C 0.5725(6) 0.2425(4) 0.2783(5) 0.0366(17) Uani 1 1 d D . .
C36 C 0.6304(5) 0.1363(4) 0.2662(4) 0.0268(14) Uani 1 1 d D B .
C38 C 0.5803(6) 0.0538(5) 0.3157(5) 0.0356(16) Uani 1 1 d . . .
C39 C 0.4639(5) 0.0507(5) 0.3217(4) 0.0301(15) Uani 1 1 d . B .
H39 H 0.4062 0.1050 0.2908 0.036 Uiso 1 1 calc R . .
C40 C 0.4370(6) -0.0330(5) 0.3735(5) 0.0451(19) Uani 1 1 d . . .
C45 C 1.1032(5) -0.0840(5) 0.1200(4) 0.0303(15) Uani 1 1 d . C .
C46 C 1.1825(5) -0.0559(5) 0.1602(5) 0.0363(16) Uani 1 1 d . . .
H46 H 1.1552 -0.0093 0.1995 0.044 Uiso 1 1 calc R C .
C47 C 1.2998(6) -0.0924(5) 0.1457(5) 0.0413(17) Uani 1 1 d . C .
H47 H 1.3539 -0.0710 0.1743 0.050 Uiso 1 1 calc R . .
C48 C 1.3401(6) -0.1595(5) 0.0906(5) 0.0424(18) Uani 1 1 d . . .
H48 H 1.4224 -0.1863 0.0806 0.051 Uiso 1 1 calc R C .
C49 C 1.2618(7) -0.1875(6) 0.0501(5) 0.051(2) Uani 1 1 d . C .
H49 H 1.2893 -0.2347 0.0113 0.062 Uiso 1 1 calc R . .
C50 C 1.1449(6) -0.1500(5) 0.0634(5) 0.0460(19) Uani 1 1 d . . .
H50 H 1.0912 -0.1698 0.0330 0.055 Uiso 1 1 calc R C .
C51 C 0.3260(7) -0.0578(6) 0.3959(5) 0.0471(19) Uani 1 1 d . B .
C52 C 0.2276(7) 0.0067(7) 0.3647(5) 0.055(2) Uani 1 1 d . . .
H52 H 0.2336 0.0677 0.3221 0.066 Uiso 1 1 calc R B .
C53 C 0.1175(9) -0.0113(9) 0.3917(6) 0.073(3) Uani 1 1 d . B .
H53 H 0.0490 0.0378 0.3697 0.087 Uiso 1 1 calc R . .
C54 C 0.1078(10) -0.0984(10) 0.4489(7) 0.083(3) Uani 1 1 d . . .
H54 H 0.0325 -0.1132 0.4662 0.099 Uiso 1 1 calc R B .
C55 C 0.2044(11) -0.1644(8) 0.4816(7) 0.080(3) Uani 1 1 d . B .
H55 H 0.1970 -0.2248 0.5246 0.096 Uiso 1 1 calc R . .
C56 C 0.3111(9) -0.1475(7) 0.4555(6) 0.068(3) Uani 1 1 d . . .
H56 H 0.3786 -0.1977 0.4779 0.082 Uiso 1 1 calc R B .
C6A C 0.2005(9) 0.3520(7) 0.3997(6) 0.028(4) Uani 0.794(6) 1 d PD A 1
C7A C 0.0932(7) 0.3117(6) 0.4007(5) 0.0299(19) Uani 0.794(6) 1 d PD A 1
F1A F 0.2133(5) 0.3711(4) 0.4769(3) 0.0383(14) Uani 0.794(6) 1 d PD A 1
F2A F 0.2958(4) 0.2792(3) 0.3842(4) 0.0438(15) Uani 0.794(6) 1 d PD A 1
F3A F 0.0121(4) 0.3531(4) 0.4583(3) 0.0435(15) Uani 0.794(6) 1 d PD A 1
F4A F 0.1107(7) 0.2127(4) 0.4263(4) 0.0405(16) Uani 0.794(6) 1 d PD A 1
C6B C 0.178(2) 0.3621(12) 0.4080(9) 0.023(16) Uiso 0.206(6) 1 d PD A 2
C7B C 0.1390(18) 0.2795(13) 0.3760(12) 0.026(8) Uiso 0.206(6) 1 d PD A 2
F1B F 0.1112(16) 0.3995(14) 0.4688(12) 0.042(6) Uiso 0.206(6) 1 d PD A 2
F2B F 0.2847(17) 0.3193(17) 0.4404(16) 0.053(6) Uiso 0.206(6) 1 d PD A 2
F3B F 0.067(2) 0.236(2) 0.436(2) 0.069(14) Uiso 0.206(6) 1 d PD A 2
F4B F 0.2249(14) 0.2151(13) 0.3467(11) 0.038(5) Uiso 0.206(6) 1 d PD A 2
F5 F -0.0577(3) 0.3723(3) 0.3097(3) 0.0392(9) Uani 1 1 d . A .
F6 F 0.0919(4) 0.2803(3) 0.2558(3) 0.0511(11) Uani 1 1 d . A .
F7 F 0.5584(3) 0.4240(3) 0.4548(2) 0.0324(8) Uani 1 1 d . . .
F8 F 0.7754(3) 0.4229(3) 0.4746(3) 0.0399(9) Uani 1 1 d . . .
F9 F 0.8796(3) 0.5628(3) 0.3706(3) 0.0405(10) Uani 1 1 d . . .
F10 F 0.7605(3) 0.7065(3) 0.2471(3) 0.0457(10) Uani 1 1 d . . .
F11 F 0.5417(3) 0.7126(3) 0.2276(3) 0.0507(11) Uani 1 1 d . . .
F12 F -0.2584(3) 0.5358(3) 0.1259(3) 0.0442(10) Uani 1 1 d . A .
F13 F -0.4523(3) 0.6259(3) 0.0478(3) 0.0466(11) Uani 1 1 d . . .
F14 F -0.4583(3) 0.7834(3) -0.0883(3) 0.0480(11) Uani 1 1 d . A .
F15 F -0.2638(4) 0.8455(3) -0.1492(3) 0.0520(12) Uani 1 1 d . . .
F16 F -0.0669(3) 0.7586(3) -0.0718(3) 0.0428(10) Uani 1 1 d . A .
F21 F 0.4647(3) 0.2736(3) 0.2499(3) 0.0479(11) Uani 1 1 d . B .
F22 F 0.5626(4) 0.2519(3) 0.3617(3) 0.0496(11) Uani 1 1 d . B .
C33A C 0.7630(8) 0.2316(6) 0.2028(8) 0.041(4) Uani 0.842(7) 1 d PD B 5
C34A C 0.6471(7) 0.3088(5) 0.2170(7) 0.042(2) Uani 0.842(7) 1 d PD B 5
F17A F 0.8112(6) 0.2582(4) 0.1229(4) 0.069(2) Uani 0.842(7) 1 d PD B 5
F18A F 0.8376(5) 0.2293(4) 0.2608(4) 0.0622(19) Uani 0.842(7) 1 d PD B 5
F19A F 0.6016(5) 0.3495(4) 0.1395(4) 0.0556(17) Uani 0.842(7) 1 d PD B 5
F20A F 0.6629(6) 0.3804(4) 0.2543(4) 0.0613(19) Uani 0.842(7) 1 d PD B 5
C33B C 0.741(3) 0.2435(11) 0.1908(15) 0.029(19) Uiso 0.158(7) 1 d PD B 6
C34B C 0.6655(19) 0.3074(19) 0.2561(18) 0.06(2) Uiso 0.158(7) 1 d PD B 6
F17B F 0.709(2) 0.2878(18) 0.1090(14) 0.040(7) Uiso 0.158(7) 1 d PD B 6
F18B F 0.8498(17) 0.2622(17) 0.1867(17) 0.028(6) Uiso 0.158(7) 1 d PD B 6
F19B F 0.612(3) 0.399(2) 0.217(2) 0.059(11) Uiso 0.158(7) 1 d PD B 6
F20B F 0.729(2) 0.309(2) 0.3201(17) 0.060(9) Uiso 0.158(7) 1 d PD B 6
S1 S 0.31693(14) 0.68065(12) 0.30490(12) 0.0336(4) Uani 1 1 d . . .
S2 S 0.08872(14) 0.60693(13) 0.02926(11) 0.0324(4) Uani 1 1 d . A .
C28A C 0.7665(7) -0.0190(5) 0.1469(6) 0.0237(17) Uani 0.813(3) 1 d P C 1
C37A C 0.6430(7) -0.0303(6) 0.3745(5) 0.0305(19) Uani 0.813(3) 1 d P B 1
C41A C 0.6475(7) -0.0281(6) 0.1408(5) 0.0241(17) Uani 0.813(3) 1 d P C 1
H41A H 0.5956 0.0419 0.1274 0.029 Uiso 0.813(3) 1 calc PR C 1
H41B H 0.6193 -0.0638 0.1998 0.029 Uiso 0.813(3) 1 calc PR C 1
C42A C 0.6360(10) -0.0837(8) 0.0726(10) 0.026(3) Uani 0.813(3) 1 d P C 1
H42A H 0.6644 -0.0494 0.0138 0.038 Uiso 0.813(3) 1 calc PR C 1
H42B H 0.5529 -0.0843 0.0710 0.038 Uiso 0.813(3) 1 calc PR C 1
H42C H 0.6829 -0.1546 0.0874 0.038 Uiso 0.813(3) 1 calc PR C 1
C43A C 0.7659(8) -0.0540(7) 0.3961(7) 0.035(2) Uani 0.813(3) 1 d P B 1
H43A H 0.7688 -0.0624 0.4617 0.042 Uiso 0.813(3) 1 calc PR C 1
H43B H 0.8006 0.0049 0.3665 0.042 Uiso 0.813(3) 1 calc PR C 1
C44A C 0.8396(8) -0.1500(6) 0.3677(5) 0.040(2) Uani 0.813(3) 1 d P B 1
H44A H 0.8042 -0.2083 0.3949 0.061 Uiso 0.813(3) 1 calc PR C 1
H44B H 0.9196 -0.1641 0.3875 0.061 Uiso 0.813(3) 1 calc PR C 1
H44C H 0.8430 -0.1401 0.3023 0.061 Uiso 0.813(3) 1 calc PR C 1
S3A S 0.88278(16) -0.10022(14) 0.10693(14) 0.0269(6) Uani 0.813(3) 1 d P C 1
S4A S 0.55490(19) -0.10812(15) 0.42796(14) 0.0368(6) Uani 0.813(3) 1 d P B 1
C28B C 0.752(3) -0.020(3) 0.194(3) 0.024(8) Uiso 0.187(3) 1 d P B 2
C37B C 0.668(3) -0.033(3) 0.285(2) 0.035(8) Uiso 0.187(3) 1 d P B 2
C41B C 0.689(3) 0.006(3) 0.103(2) 0.023(8) Uiso 0.187(3) 1 d PD B 2
H41D H 0.6297 0.0721 0.1002 0.028 Uiso 0.187(3) 1 calc PR C 2
H41E H 0.7490 0.0161 0.0530 0.028 Uiso 0.187(3) 1 calc PR C 2
C42B C 0.627(8) -0.076(6) 0.089(8) 0.10(4) Uiso 0.187(3) 1 d PD B 2
H42D H 0.5643 -0.0435 0.0475 0.152 Uiso 0.187(3) 1 calc PR C 2
H42E H 0.5927 -0.1078 0.1465 0.152 Uiso 0.187(3) 1 calc PR C 2
H42F H 0.6847 -0.1294 0.0635 0.152 Uiso 0.187(3) 1 calc PR C 2
C43B C 0.751(4) -0.059(4) 0.364(2) 0.035(14) Uiso 0.187(3) 1 d PD B 2
H43D H 0.8034 -0.1285 0.3672 0.042 Uiso 0.187(3) 1 calc PR C 2
H43E H 0.8000 -0.0084 0.3553 0.042 Uiso 0.187(3) 1 calc PR C 2
C44B C 0.672(3) -0.056(3) 0.453(2) 0.044(10) Uiso 0.187(3) 1 d PD B 2
H44D H 0.6258 -0.1087 0.4629 0.066 Uiso 0.187(3) 1 calc PR C 2
H44E H 0.6176 0.0121 0.4488 0.066 Uiso 0.187(3) 1 calc PR C 2
H44F H 0.7214 -0.0691 0.5033 0.066 Uiso 0.187(3) 1 calc PR C 2
S3B S 0.8703(8) -0.1267(6) 0.1885(7) 0.033(3) Uani 0.187(3) 1 d P B 2
S4B S 0.5785(8) -0.1226(6) 0.2989(7) 0.037(3) Uani 0.187(3) 1 d P B 2

loop_
_atom_site_aniso_label
_atom_site_aniso_U_11
_atom_site_aniso_U_22
_atom_site_aniso_U_33
_atom_site_aniso_U_23
_atom_site_aniso_U_13
_atom_site_aniso_U_12
C1 0.032(4) 0.021(3) 0.036(4) -0.005(3) -0.002(3) -0.001(3)
C2 0.021(3) 0.029(3) 0.024(3) -0.006(3) -0.001(2) -0.004(3)
C3 0.025(3) 0.020(3) 0.029(3) -0.006(3) 0.005(3) -0.005(3)
C4 0.023(3) 0.035(4) 0.028(3) -0.004(3) 0.003(3) -0.008(3)
C5 0.017(3) 0.023(3) 0.034(4) -0.007(3) 0.002(3) 0.008(3)
C8 0.028(4) 0.027(4) 0.049(4) -0.011(3) -0.003(3) -0.002(3)
C9 0.024(3) 0.019(3) 0.041(4) -0.012(3) -0.001(3) 0.002(3)
C10 0.027(3) 0.029(4) 0.038(4) -0.012(3) -0.006(3) -0.004(3)
C11 0.031(4) 0.022(3) 0.035(4) -0.005(3) -0.009(3) 0.003(3)
C12 0.031(4) 0.032(4) 0.026(3) -0.007(3) -0.001(3) -0.008(3)
C13 0.033(4) 0.023(3) 0.033(4) -0.011(3) -0.003(3) -0.007(3)
C14 0.029(4) 0.022(3) 0.055(5) -0.006(3) -0.005(3) 0.004(3)
C15 0.034(4) 0.046(4) 0.033(4) -0.010(3) 0.000(3) -0.001(3)
C16 0.023(3) 0.027(3) 0.034(4) -0.011(3) -0.001(3) -0.007(3)
C17 0.023(3) 0.027(3) 0.031(3) -0.016(3) 0.006(3) -0.008(3)
C18 0.028(4) 0.026(3) 0.032(4) -0.013(3) -0.002(3) 0.001(3)
C19 0.024(4) 0.053(5) 0.038(4) -0.023(4) 0.003(3) -0.018(3)
C20 0.035(4) 0.043(4) 0.028(4) -0.011(3) 0.005(3) -0.021(3)
C21 0.035(4) 0.039(4) 0.031(4) -0.005(3) -0.004(3) -0.013(3)
C22 0.035(4) 0.022(3) 0.024(3) -0.008(3) -0.001(3) -0.002(3)
C23 0.034(4) 0.025(3) 0.026(3) -0.003(3) -0.005(3) -0.004(3)
C24 0.038(4) 0.031(4) 0.037(4) -0.015(3) -0.008(3) -0.002(3)
C25 0.035(4) 0.028(4) 0.044(4) -0.016(3) -0.016(3) 0.010(3)
C26 0.046(4) 0.024(4) 0.028(4) -0.002(3) -0.008(3) 0.000(3)
C27 0.033(4) 0.024(3) 0.037(4) -0.008(3) -0.005(3) -0.008(3)
C29 0.027(4) 0.030(4) 0.032(4) -0.003(3) 0.004(3) -0.008(3)
C30 0.020(3) 0.031(4) 0.042(4) -0.011(3) 0.003(3) -0.011(3)
C31 0.033(4) 0.023(3) 0.042(4) -0.006(3) -0.006(3) -0.005(3)
C32 0.027(3) 0.028(3) 0.029(3) -0.004(3) 0.001(3) -0.005(3)
C35 0.038(4) 0.026(4) 0.045(4) -0.018(3) -0.005(3) 0.005(3)
C36 0.028(3) 0.026(3) 0.027(3) -0.011(3) 0.004(3) -0.004(3)
C38 0.032(4) 0.027(4) 0.045(4) -0.016(3) -0.004(3) 0.006(3)
C39 0.032(4) 0.020(3) 0.034(4) -0.008(3) 0.000(3) 0.003(3)
C40 0.038(4) 0.027(4) 0.069(5) -0.002(4) -0.003(4) -0.012(3)
C45 0.027(3) 0.024(3) 0.038(4) -0.009(3) -0.002(3) 0.000(3)
C46 0.028(4) 0.029(4) 0.050(4) -0.006(3) 0.000(3) -0.008(3)
C47 0.034(4) 0.037(4) 0.051(5) -0.005(3) 0.008(3) -0.012(3)
C48 0.036(4) 0.037(4) 0.043(4) 0.001(3) 0.001(3) 0.002(3)
C49 0.052(5) 0.037(4) 0.053(5) -0.013(4) -0.004(4) 0.016(4)
C50 0.045(4) 0.037(4) 0.053(5) -0.014(4) -0.011(4) 0.004(3)
C51 0.055(5) 0.046(5) 0.046(5) -0.001(4) -0.012(4) -0.027(4)
C52 0.057(5) 0.077(6) 0.037(4) -0.007(4) 0.009(4) -0.035(5)
C53 0.075(7) 0.112(8) 0.044(5) -0.020(5) 0.024(5) -0.056(6)
C54 0.090(8) 0.111(9) 0.081(8) -0.052(7) 0.040(6) -0.077(8)
C55 0.121(10) 0.062(7) 0.079(7) -0.028(6) 0.034(7) -0.068(7)
C56 0.095(8) 0.046(5) 0.069(6) -0.012(5) 0.003(5) -0.030(5)
C6A 0.030(6) 0.025(5) 0.022(5) -0.004(4) 0.001(4) 0.006(4)
C7A 0.030(5) 0.015(4) 0.042(5) -0.002(4) 0.003(4) -0.005(4)
F1A 0.058(4) 0.036(3) 0.026(3) -0.003(2) -0.008(2) -0.022(3)
F2A 0.028(3) 0.028(3) 0.062(4) 0.002(2) 0.002(2) 0.005(2)
F3A 0.031(3) 0.058(3) 0.034(3) -0.008(2) 0.001(2) 0.000(2)
F4A 0.049(4) 0.024(3) 0.051(4) 0.010(3) -0.020(3) -0.020(3)
F5 0.032(2) 0.032(2) 0.052(2) -0.0027(18) -0.0026(18) -0.0114(17)
F6 0.059(3) 0.031(2) 0.069(3) -0.023(2) 0.011(2) -0.016(2)
F7 0.032(2) 0.028(2) 0.040(2) -0.0103(17) 0.0003(16) -0.0075(16)
F8 0.032(2) 0.039(2) 0.045(2) -0.0064(19) -0.0050(18) -0.0045(18)
F9 0.028(2) 0.051(2) 0.047(2) -0.019(2) 0.0042(17) -0.0121(18)
F10 0.039(2) 0.055(3) 0.049(3) -0.006(2) 0.0056(19) -0.029(2)
F11 0.040(2) 0.056(3) 0.051(3) 0.019(2) -0.011(2) -0.025(2)
F12 0.038(2) 0.040(2) 0.050(3) 0.005(2) -0.0084(19) -0.0113(18)
F13 0.033(2) 0.041(2) 0.066(3) -0.014(2) -0.007(2) -0.0045(19)
F14 0.046(2) 0.042(2) 0.050(3) -0.011(2) -0.021(2) 0.0085(19)
F15 0.075(3) 0.028(2) 0.038(2) 0.0007(19) -0.014(2) 0.012(2)
F16 0.052(3) 0.025(2) 0.047(2) 0.0012(18) -0.006(2) -0.0082(19)
F21 0.049(3) 0.033(2) 0.058(3) -0.020(2) -0.006(2) 0.0064(19)
F22 0.068(3) 0.035(2) 0.047(3) -0.0230(19) 0.000(2) -0.003(2)
C33A 0.030(5) 0.043(6) 0.049(6) -0.014(4) 0.015(4) -0.012(4)
C34A 0.057(6) 0.017(5) 0.054(7) -0.017(4) -0.002(5) -0.007(4)
F17A 0.081(5) 0.042(3) 0.068(4) 0.001(3) 0.031(4) -0.014(3)
F18A 0.053(3) 0.046(3) 0.098(5) -0.016(3) -0.018(3) -0.024(3)
F19A 0.069(4) 0.032(3) 0.057(4) -0.001(2) -0.010(3) -0.002(3)
F20A 0.081(5) 0.038(3) 0.080(5) -0.038(3) 0.022(4) -0.030(3)
S1 0.0319(9) 0.0230(9) 0.0440(10) -0.0050(7) -0.0030(7) -0.0048(7)
S2 0.0342(9) 0.0319(9) 0.0298(9) -0.0054(7) -0.0007(7) -0.0069(7)
C28A 0.033(5) 0.018(4) 0.018(4) -0.001(3) 0.001(4) -0.007(3)
C37A 0.044(5) 0.020(4) 0.024(4) -0.009(3) -0.004(4) 0.003(4)
C41A 0.027(4) 0.017(4) 0.030(4) -0.009(3) -0.006(4) -0.003(3)
C42A 0.026(5) 0.022(5) 0.030(5) -0.013(4) 0.004(4) -0.002(3)
C43A 0.040(5) 0.030(5) 0.028(5) -0.009(4) -0.008(4) 0.009(4)
C44A 0.057(6) 0.025(4) 0.029(5) -0.010(4) -0.005(4) 0.014(4)
S3A 0.0252(10) 0.0206(10) 0.0349(13) -0.0097(9) 0.0017(8) -0.0033(8)
S4A 0.0469(14) 0.0252(11) 0.0335(12) 0.0023(9) -0.0006(10) -0.0081(10)
S3B 0.038(5) 0.011(4) 0.046(6) -0.002(4) 0.009(4) -0.004(4)
S4B 0.037(5) 0.018(5) 0.055(6) -0.008(4) 0.000(4) -0.006(4)

loop_
_atom_type_symbol
_atom_type_description
_atom_type_scat_dispersion_real
_atom_type_scat_dispersion_imag
_atom_type_scat_source
C C 0.0033 0.0016 'International Tables Vol C Tables 4.2.6.8 and 6.1.1.4'
H H 0.0000 0.0000 'International Tables Vol C Tables 4.2.6.8 and 6.1.1.4'
F F 0.0171 0.0103 'International Tables Vol C Tables 4.2.6.8 and 6.1.1.4'
S S 0.1246 0.1234 'International Tables Vol C Tables 4.2.6.8 and 6.1.1.4'

loop_
_geom_angle_atom_site_label_1
_geom_angle_atom_site_label_2
_geom_angle_atom_site_label_3
_geom_angle
C2 C1 C14 130.4(6)
C2 C1 S1 110.3(5)
C14 C1 S1 119.2(5)
C1 C2 C3 113.1(6)
C1 C2 C5 124.3(5)
C3 C2 C5 122.6(5)
C4 C3 C2 113.9(5)
C3 C4 C16 129.1(6)
C3 C4 S1 109.3(4)
C16 C4 S1 121.5(5)
C9 C5 C2 130.9(5)
C9 C5 C6A 110.8(6)
C2 C5 C6A 118.3(6)
C9 C5 C6B 108.1(10)
C2 C5 C6B 120.0(10)
C6A C5 C6B 11.4(9)
F5 C8 F6 106.1(5)
F5 C8 C9 115.3(5)
F6 C8 C9 111.4(5)
F5 C8 C7A 106.2(5)
F6 C8 C7A 113.2(5)
C9 C8 C7A 104.7(5)
F5 C8 C7B 127.4(10)
F6 C8 C7B 88.1(8)
C9 C8 C7B 104.9(9)
C7A C8 C7B 27.9(7)
C5 C9 C11 131.1(6)
C5 C9 C8 110.6(5)
C11 C9 C8 118.3(5)
C11 C10 C15 130.2(6)
C11 C10 S2 110.6(5)
C15 C10 S2 119.1(5)
C10 C11 C12 112.0(6)
C10 C11 C9 124.7(6)
C12 C11 C9 123.4(6)
C13 C12 C11 113.6(6)
C12 C13 C22 126.8(6)
C12 C13 S2 110.4(5)
C22 C13 S2 122.7(5)
C17 C16 C21 115.5(6)
C17 C16 C4 121.3(6)
C21 C16 C4 123.2(6)
F7 C17 C18 117.0(6)
F7 C17 C16 120.1(5)
C18 C17 C16 122.9(6)
F8 C18 C17 120.9(6)
F8 C18 C19 119.0(6)
C17 C18 C19 120.1(6)
F9 C19 C20 120.5(6)
F9 C19 C18 121.0(6)
C20 C19 C18 118.6(6)
F10 C20 C21 120.4(6)
F10 C20 C19 118.7(6)
C21 C20 C19 120.9(6)
F11 C21 C20 117.9(6)
F11 C21 C16 120.0(6)
C20 C21 C16 122.1(6)
C23 C22 C27 115.9(6)
C23 C22 C13 122.2(6)
C27 C22 C13 121.8(6)
F12 C23 C24 116.7(6)
F12 C23 C22 121.0(5)
C24 C23 C22 122.3(6)
F13 C24 C25 120.5(6)
F13 C24 C23 119.9(6)
C25 C24 C23 119.5(7)
C26 C25 F14 121.7(7)
C26 C25 C24 119.7(6)
F14 C25 C24 118.6(7)
C25 C26 F15 118.9(6)
C25 C26 C27 121.9(6)
F15 C26 C27 119.1(7)
F16 C27 C26 118.2(6)
F16 C27 C22 121.2(6)
C26 C27 C22 120.6(6)
C28B C29 C30 124.0(16)
C28B C29 C28A 31.4(16)
C30 C29 C28A 111.2(6)
C28B C29 C32 106.8(17)
C30 C29 C32 124.6(6)
C28A C29 C32 124.0(6)
C31 C30 C29 115.2(6)
C30 C31 C45 130.0(6)
C30 C31 S3A 110.5(5)
C45 C31 S3A 119.2(5)
C30 C31 S3B 96.1(5)
C45 C31 S3B 125.4(5)
S3A C31 S3B 39.3(3)
C36 C32 C29 130.7(6)
C36 C32 C33A 111.5(5)
C29 C32 C33A 117.8(6)
C36 C32 C33B 106.3(11)
C29 C32 C33B 122.3(11)
C33A C32 C33B 12.1(10)
F22 C35 F21 106.3(5)
F22 C35 C36 113.2(5)
F21 C35 C36 112.3(5)
F22 C35 C34A 114.0(6)
F21 C35 C34A 107.1(6)
C36 C35 C34A 103.9(5)
F22 C35 C34B 90.5(11)
F21 C35 C34B 124.3(12)
C36 C35 C34B 108.2(11)
C34A C35 C34B 24.8(10)
C32 C36 C38 129.7(5)
C32 C36 C35 111.8(6)
C38 C36 C35 118.1(5)
C39 C38 C37A 110.1(7)
C39 C38 C36 126.2(6)
C37A C38 C36 123.2(6)
C39 C38 C37B 117.2(15)
C37A C38 C37B 56.8(14)
C36 C38 C37B 98.4(15)
C40 C39 C38 115.7(6)
C39 C40 C51 129.6(7)
C39 C40 S4A 110.6(5)
C51 C40 S4A 119.2(6)
C39 C40 S4B 87.4(5)
C51 C40 S4B 122.3(6)
S4A C40 S4B 61.3(3)
C46 C45 C50 117.9(6)
C46 C45 C31 119.7(6)
C50 C45 C31 122.4(6)
C45 C46 C47 121.5(7)
C48 C47 C46 120.1(7)
C49 C48 C47 118.8(7)
C48 C49 C50 121.3(7)
C49 C50 C45 120.5(7)
C52 C51 C56 115.7(8)
C52 C51 C40 121.5(7)
C56 C51 C40 122.8(8)
C51 C52 C53 122.7(9)
C54 C53 C52 119.4(11)
C55 C54 C53 119.5(10)
C54 C55 C56 121.3(10)
C55 C56 C51 121.4(10)
F1A C6A F2A 105.6(6)
F1A C6A C5 114.6(7)
F2A C6A C5 110.9(8)
F1A C6A C7A 112.5(8)
F2A C6A C7A 108.6(8)
C5 C6A C7A 104.6(6)
F4A C7A F3A 107.3(7)
F4A C7A C6A 114.0(7)
F3A C7A C6A 107.9(8)
F4A C7A C8 113.1(6)
F3A C7A C8 111.7(6)
C6A C7A C8 103.0(5)
F1B C6B F2B 107.7(17)
F1B C6B C5 111.8(15)
F2B C6B C5 110.4(18)
F1B C6B C7B 115.5(18)
F2B C6B C7B 107.2(16)
C5 C6B C7B 104.1(13)
F4B C7B F3B 113.4(18)
F4B C7B C6B 113.0(17)
F3B C7B C6B 112(2)
F4B C7B C8 115.4(15)
F3B C7B C8 104(2)
C6B C7B C8 97.8(13)
F17A C33A F18A 107.7(7)
F17A C33A C32 114.1(7)
F18A C33A C32 111.1(9)
F17A C33A C34A 110.3(9)
F18A C33A C34A 110.3(8)
C32 C33A C34A 103.4(6)
F20A C34A F19A 110.4(6)
F20A C34A C35 111.5(7)
F19A C34A C35 111.6(7)
F20A C34A C33A 111.4(8)
F19A C34A C33A 108.8(9)
C35 C34A C33A 103.0(5)
F17B C33B F18B 101.3(17)
F17B C33B C32 112.8(18)
F18B C33B C32 119(2)
F17B C33B C34B 108(2)
F18B C33B C34B 105.2(15)
C32 C33B C34B 109.5(16)
F19B C34B F20B 113(2)
F19B C34B C35 106(2)
F20B C34B C35 119(2)
F19B C34B C33B 114(2)
F20B C34B C33B 109.8(19)
C35 C34B C33B 94.6(15)
C1 S1 C4 93.2(3)
C10 S2 C13 93.3(3)
C29 C28A C41A 129.5(7)
C29 C28A S3A 110.1(5)
C41A C28A S3A 120.4(6)
C38 C37A C43A 129.3(8)
C38 C37A S4A 110.9(6)
C43A C37A S4A 119.7(6)
C28A C41A C42A 114.3(7)
C37A C43A C44A 113.5(8)
C28A S3A C31 92.7(4)
C37A S4A C40 92.3(4)
C29 C28B C41B 102(3)
C29 C28B C37B 116(3)
C41B C28B C37B 116(3)
C29 C28B S3B 101(2)
C41B C28B S3B 106(2)
C37B C28B S3B 114(2)
C38 C37B C43B 97(3)
C38 C37B C28B 124(3)
C43B C37B C28B 106(3)
C38 C37B S4B 99.5(19)
C43B C37B S4B 111(3)
C28B C37B S4B 117(2)
C42B C41B C28B 116(5)
C44B C43B C37B 108(3)
C28B S3B C31 94.1(13)
C37B S4B C40 93.3(12)

loop_
_geom_bond_atom_site_label_1
_geom_bond_atom_site_label_2
_geom_bond_distance
C1 C2 1.349(8)
C1 C14 1.466(8)
C1 S1 1.665(7)
C2 C3 1.370(8)
C2 C5 1.434(9)
C3 C4 1.339(8)
C4 C16 1.419(8)
C4 S1 1.696(6)
C5 C9 1.302(8)
C5 C6A 1.480(7)
C5 C6B 1.502(10)
C8 F5 1.305(7)
C8 F6 1.314(7)
C8 C9 1.482(7)
C8 C7A 1.513(7)
C8 C7B 1.530(10)
C9 C11 1.425(9)
C10 C11 1.362(9)
C10 C15 1.453(9)
C10 S2 1.666(7)
C11 C12 1.385(8)
C12 C13 1.336(9)
C13 C22 1.449(8)
C13 S2 1.676(7)
C16 C17 1.356(9)
C16 C21 1.366(9)
C17 F7 1.320(7)
C17 C18 1.325(8)
C18 F8 1.309(7)
C18 C19 1.347(9)
C19 F9 1.307(7)
C19 C20 1.343(9)
C20 F10 1.320(7)
C20 C21 1.323(9)
C21 F11 1.300(7)
C22 C23 1.358(9)
C22 C27 1.364(9)
C23 F12 1.293(7)
C23 C24 1.355(9)
C24 F13 1.310(8)
C24 C25 1.337(10)
C25 C26 1.300(10)
C25 F14 1.319(7)
C26 F15 1.318(7)
C26 C27 1.359(9)
C27 F16 1.284(7)
C29 C28B 1.25(4)
C29 C30 1.363(8)
C29 C28A 1.396(10)
C29 C32 1.431(8)
C30 C31 1.328(8)
C31 C45 1.423(8)
C31 S3A 1.687(7)
C31 S3B 1.899(11)
C32 C36 1.279(8)
C32 C33A 1.468(8)
C32 C33B 1.516(10)
C35 F22 1.305(7)
C35 F21 1.322(7)
C35 C36 1.487(7)
C35 C34A 1.515(8)
C35 C34B 1.537(10)
C36 C38 1.430(9)
C38 C39 1.368(9)
C38 C37A 1.394(10)
C38 C37B 1.49(3)
C39 C40 1.325(9)
C40 C51 1.412(10)
C40 S4A 1.686(7)
C40 S4B 2.178(11)
C45 C46 1.349(9)
C45 C50 1.359(9)
C46 C47 1.352(9)
C47 C48 1.352(9)
C48 C49 1.342(11)
C49 C50 1.348(10)
C51 C52 1.331(10)
C51 C56 1.392(11)
C52 C53 1.374(11)
C53 C54 1.334(14)
C54 C55 1.330(14)
C55 C56 1.330(13)
C6A F1A 1.304(10)
C6A F2A 1.337(12)
C6A C7A 1.494(8)
C7A F4A 1.295(9)
C7A F3A 1.329(9)
C6B F1B 1.261(18)
C6B F2B 1.35(2)
C6B C7B 1.518(9)
C7B F4B 1.274(18)
C7B F3B 1.32(2)
C33A F17A 1.302(11)
C33A F18A 1.311(13)
C33A C34A 1.527(8)
C34A F20A 1.304(10)
C34A F19A 1.307(11)
C33B F17B 1.320(19)
C33B F18B 1.35(2)
C33B C34B 1.538(9)
C34B F19B 1.30(2)
C34B F20B 1.31(2)
C28A C41A 1.449(11)
C28A S3A 1.682(8)
C37A C43A 1.457(12)
C37A S4A 1.684(9)
C41A C42A 1.465(13)
C43A C44A 1.508(11)
C28B C41B 1.59(5)
C28B C37B 1.61(5)
C28B S3B 1.76(3)
C37B C43B 1.57(6)
C37B S4B 1.77(4)
C41B C42B 1.56(2)
C43B C44B 1.56(2)

loop_
_geom_torsion_atom_site_label_1
_geom_torsion_atom_site_label_2
_geom_torsion_atom_site_label_3
_geom_torsion_atom_site_label_4
_geom_torsion
C14 C1 C2 C3 -175.4(7)
S1 C1 C2 C3 0.9(7)
C14 C1 C2 C5 4.9(11)
S1 C1 C2 C5 -178.9(5)
C1 C2 C3 C4 -2.4(8)
C5 C2 C3 C4 177.3(5)
C2 C3 C4 C16 -178.2(6)
C2 C3 C4 S1 2.8(7)
C1 C2 C5 C9 43.6(10)
C3 C2 C5 C9 -136.1(7)
C1 C2 C5 C6A -136.3(8)
C3 C2 C5 C6A 44.0(9)
C1 C2 C5 C6B -123.4(12)
C3 C2 C5 C6B 56.9(13)
C2 C5 C9 C11 8.0(11)
C6A C5 C9 C11 -172.1(7)
C6B C5 C9 C11 176.2(10)
C2 C5 C9 C8 -175.4(6)
C6A C5 C9 C8 4.5(8)
C6B C5 C9 C8 -7.2(11)
F5 C8 C9 C5 127.9(6)
F6 C8 C9 C5 -111.1(6)
C7A C8 C9 C5 11.6(7)
C7B C8 C9 C5 -17.2(10)
F5 C8 C9 C11 -55.0(7)
F6 C8 C9 C11 66.0(7)
C7A C8 C9 C11 -171.3(6)
C7B C8 C9 C11 159.9(9)
C15 C10 C11 C12 -179.8(6)
S2 C10 C11 C12 0.4(7)
C15 C10 C11 C9 0.0(11)
S2 C10 C11 C9 -179.7(5)
C5 C9 C11 C10 41.9(10)
C8 C9 C11 C10 -134.5(7)
C5 C9 C11 C12 -138.3(7)
C8 C9 C11 C12 45.3(8)
C10 C11 C12 C13 -1.1(8)
C9 C11 C12 C13 179.0(6)
C11 C12 C13 C22 -179.6(6)
C11 C12 C13 S2 1.3(7)
C3 C4 C16 C17 -34.3(10)
S1 C4 C16 C17 144.6(5)
C3 C4 C16 C21 145.1(7)
S1 C4 C16 C21 -36.0(9)
C21 C16 C17 F7 -179.7(5)
C4 C16 C17 F7 -0.1(9)
C21 C16 C17 C18 -0.7(9)
C4 C16 C17 C18 178.8(6)
F7 C17 C18 F8 -2.0(8)
C16 C17 C18 F8 179.0(5)
F7 C17 C18 C19 178.7(5)
C16 C17 C18 C19 -0.2(9)
F8 C18 C19 F9 1.0(9)
C17 C18 C19 F9 -179.8(5)
F8 C18 C19 C20 -178.3(5)
C17 C18 C19 C20 0.9(9)
F9 C19 C20 F10 2.9(9)
C18 C19 C20 F10 -177.8(5)
F9 C19 C20 C21 -179.9(6)
C18 C19 C20 C21 -0.6(10)
F10 C20 C21 F11 -0.1(9)
C19 C20 C21 F11 -177.3(6)
F10 C20 C21 C16 176.8(6)
C19 C20 C21 C16 -0.4(10)
C17 C16 C21 F11 177.8(5)
C4 C16 C21 F11 -1.7(10)
C17 C16 C21 C20 1.0(9)
C4 C16 C21 C20 -178.5(6)
C12 C13 C22 C23 -16.9(10)
S2 C13 C22 C23 162.1(5)
C12 C13 C22 C27 162.4(6)
S2 C13 C22 C27 -18.5(8)
C27 C22 C23 F12 177.7(5)
C13 C22 C23 F12 -2.9(9)
C27 C22 C23 C24 -1.0(9)
C13 C22 C23 C24 178.4(6)
F12 C23 C24 F13 0.9(9)
C22 C23 C24 F13 179.6(6)
F12 C23 C24 C25 -178.7(6)
C22 C23 C24 C25 0.0(9)
F13 C24 C25 C26 -178.5(6)
C23 C24 C25 C26 1.1(10)
F13 C24 C25 F14 2.7(9)
C23 C24 C25 F14 -177.7(5)
F14 C25 C26 F15 -0.6(10)
C24 C25 C26 F15 -179.3(5)
F14 C25 C26 C27 177.6(6)
C24 C25 C26 C27 -1.1(10)
C25 C26 C27 F16 -177.9(6)
F15 C26 C27 F16 0.3(9)
C25 C26 C27 C22 0.1(10)
F15 C26 C27 C22 178.3(5)
C23 C22 C27 F16 178.8(5)
C13 C22 C27 F16 -0.5(9)
C23 C22 C27 C26 0.9(9)
C13 C22 C27 C26 -178.5(6)
C28B C29 C30 C31 26(2)
C28A C29 C30 C31 -6.3(9)
C32 C29 C30 C31 179.1(6)
C29 C30 C31 C45 -178.9(7)
C29 C30 C31 S3A 7.2(8)
C29 C30 C31 S3B -30.6(7)
C28B C29 C32 C36 10(2)
C30 C29 C32 C36 -146.5(7)
C28A C29 C32 C36 39.6(11)
C28B C29 C32 C33A -172.3(19)
C30 C29 C32 C33A 30.9(11)
C28A C29 C32 C33A -143.0(9)
C28B C29 C32 C33B -159(2)
C30 C29 C32 C33B 43.9(15)
C28A C29 C32 C33B -129.9(14)
C29 C32 C36 C38 15.5(12)
C33A C32 C36 C38 -162.1(8)
C33B C32 C36 C38 -173.7(11)
C29 C32 C36 C35 -172.7(6)
C33A C32 C36 C35 9.7(9)
C33B C32 C36 C35 -1.9(12)
F22 C35 C36 C32 -116.9(6)
F21 C35 C36 C32 122.7(6)
C34A C35 C36 C32 7.3(8)
C34B C35 C36 C32 -18.2(13)
F22 C35 C36 C38 56.0(8)
F21 C35 C36 C38 -64.4(8)
C34A C35 C36 C38 -179.9(6)
C34B C35 C36 C38 154.7(12)
C32 C36 C38 C39 -139.5(7)
C35 C36 C38 C39 49.1(9)
C32 C36 C38 C37A 49.1(10)
C35 C36 C38 C37A -122.3(7)
C32 C36 C38 C37B -6.5(16)
C35 C36 C38 C37B -177.9(14)
C37A C38 C39 C40 -6.0(9)
C36 C38 C39 C40 -178.4(6)
C37B C38 C39 C40 56.1(18)
C38 C39 C40 C51 177.5(7)
C38 C39 C40 S4A 6.5(8)
C38 C39 C40 S4B -51.5(6)
C30 C31 C45 C46 20.0(11)
S3A C31 C45 C46 -166.5(5)
S3B C31 C45 C46 -120.2(7)
C30 C31 C45 C50 -160.7(7)
S3A C31 C45 C50 12.8(9)
S3B C31 C45 C50 59.2(9)
C50 C45 C46 C47 -0.6(10)
C31 C45 C46 C47 178.7(6)
C45 C46 C47 C48 -0.6(11)
C46 C47 C48 C49 0.8(11)
C47 C48 C49 C50 0.1(12)
C48 C49 C50 C45 -1.4(12)
C46 C45 C50 C49 1.6(11)
C31 C45 C50 C49 -177.8(7)
C39 C40 C51 C52 -0.4(13)
S4A C40 C51 C52 170.0(6)
S4B C40 C51 C52 -117.3(8)
C39 C40 C51 C56 -176.6(8)
S4A C40 C51 C56 -6.2(11)
S4B C40 C51 C56 66.5(10)
C56 C51 C52 C53 2.4(12)
C40 C51 C52 C53 -174.1(8)
C51 C52 C53 C54 -2.4(13)
C52 C53 C54 C55 2.6(14)
C53 C54 C55 C56 -3.0(15)
C54 C55 C56 C51 3.0(15)
C52 C51 C56 C55 -2.7(13)
C40 C51 C56 C55 173.8(8)
C9 C5 C6A F1A -142.6(7)
C2 C5 C6A F1A 37.3(11)
C6B C5 C6A F1A -64(5)
C9 C5 C6A F2A 97.9(7)
C2 C5 C6A F2A -82.1(8)
C6B C5 C6A F2A 176(5)
C9 C5 C6A C7A -19.0(10)
C2 C5 C6A C7A 161.0(7)
C6B C5 C6A C7A 59(5)
F1A C6A C7A F4A -87.7(10)
F2A C6A C7A F4A 28.8(10)
C5 C6A C7A F4A 147.3(7)
F1A C6A C7A F3A 31.3(9)
F2A C6A C7A F3A 147.8(6)
C5 C6A C7A F3A -93.7(8)
F1A C6A C7A C8 149.5(7)
F2A C6A C7A C8 -94.0(6)
C5 C6A C7A C8 24.5(10)
F5 C8 C7A F4A 92.0(8)
F6 C8 C7A F4A -24.0(9)
C9 C8 C7A F4A -145.5(7)
C7B C8 C7A F4A -52(2)
F5 C8 C7A F3A -29.1(7)
F6 C8 C7A F3A -145.0(6)
C9 C8 C7A F3A 93.4(6)
C7B C8 C7A F3A -173(2)
F5 C8 C7A C6A -144.6(7)
F6 C8 C7A C6A 99.5(8)
C9 C8 C7A C6A -22.1(8)
C7B C8 C7A C6A 71.9(19)
C9 C5 C6B F1B -96.1(17)
C2 C5 C6B F1B 74(2)
C6A C5 C6B F1B 158(6)
C9 C5 C6B F2B 144.0(14)
C2 C5 C6B F2B -46.3(18)
C6A C5 C6B F2B 38(5)
C9 C5 C6B C7B 29.2(17)
C2 C5 C6B C7B -161.1(11)
C6A C5 C6B C7B -77(5)
F1B C6B C7B F4B -151.6(18)
F2B C6B C7B F4B -32(2)
C5 C6B C7B F4B 85.5(19)
F1B C6B C7B F3B -22(3)
F2B C6B C7B F3B 98(2)
C5 C6B C7B F3B -145(2)
F1B C6B C7B C8 86.4(19)
F2B C6B C7B C8 -153.5(15)
C5 C6B C7B C8 -36.5(18)
F5 C8 C7B F4B 133.0(15)
F6 C8 C7B F4B 24.1(17)
C9 C8 C7B F4B -87.6(17)
C7A C8 C7B F4B 179(3)
F5 C8 C7B F3B 8(2)
F6 C8 C7B F3B -100.7(17)
C9 C8 C7B F3B 147.6(17)
C7A C8 C7B F3B 54(2)
F5 C8 C7B C6B -106.8(14)
F6 C8 C7B C6B 144.3(13)
C9 C8 C7B C6B 32.6(15)
C7A C8 C7B C6B -60.9(16)
C36 C32 C33A F17A -142.2(8)
C29 C32 C33A F17A 39.9(13)
C33B C32 C33A F17A -75(6)
C36 C32 C33A F18A 95.9(7)
C29 C32 C33A F18A -82.0(8)
C33B C32 C33A F18A 163(6)
C36 C32 C33A C34A -22.4(11)
C29 C32 C33A C34A 159.7(7)
C33B C32 C33A C34A 45(5)
F22 C35 C34A F20A -15.7(9)
F21 C35 C34A F20A 101.6(8)
C36 C35 C34A F20A -139.4(7)
C34B C35 C34A F20A -36(3)
F22 C35 C34A F19A -139.6(6)
F21 C35 C34A F19A -22.3(7)
C36 C35 C34A F19A 96.7(7)
C34B C35 C34A F19A -160(3)
F22 C35 C34A C33A 103.8(8)
F21 C35 C34A C33A -138.9(7)
C36 C35 C34A C33A -19.9(9)
C34B C35 C34A C33A 84(3)
F17A C33A C34A F20A -93.2(11)
F18A C33A C34A F20A 25.7(11)
C32 C33A C34A F20A 144.5(8)
F17A C33A C34A F19A 28.7(10)
F18A C33A C34A F19A 147.5(7)
C32 C33A C34A F19A -93.6(8)
F17A C33A C34A C35 147.3(8)
F18A C33A C34A C35 -93.9(8)
C32 C33A C34A C35 24.9(11)
C36 C32 C33B F17B -99(2)
C29 C32 C33B F17B 73(2)
C33A C32 C33B F17B 145(7)
C36 C32 C33B F18B 142.7(18)
C29 C32 C33B F18B -46(2)
C33A C32 C33B F18B 26(5)
C36 C32 C33B C34B 22(2)
C29 C32 C33B C34B -166.7(14)
C33A C32 C33B C34B -95(5)
F22 C35 C34B F19B -101.5(19)
F21 C35 C34B F19B 9(2)
C36 C35 C34B F19B 143.8(18)
C34A C35 C34B F19B 60(3)
F22 C35 C34B F20B 27(2)
F21 C35 C34B F20B 137.0(19)
C36 C35 C34B F20B -88(2)
C34A C35 C34B F20B -172(4)
F22 C35 C34B C33B 142.3(14)
F21 C35 C34B C33B -107.5(15)
C36 C35 C34B C33B 27.6(17)
C34A C35 C34B C33B -56(2)
F17B C33B C34B F19B -16(3)
F18B C33B C34B F19B 91(3)
C32 C33B C34B F19B -139(2)
F17B C33B C34B F20B -143(2)
F18B C33B C34B F20B -36(2)
C32 C33B C34B F20B 93(2)
F17B C33B C34B C35 94(2)
F18B C33B C34B C35 -158.4(18)
C32 C33B C34B C35 -29(2)
C2 C1 S1 C4 0.6(5)
C14 C1 S1 C4 177.3(5)
C3 C4 S1 C1 -1.9(5)
C16 C4 S1 C1 179.0(5)
C11 C10 S2 C13 0.3(5)
C15 C10 S2 C13 -179.5(5)
C12 C13 S2 C10 -0.9(5)
C22 C13 S2 C10 179.9(5)
C28B C29 C28A C41A 62(3)
C30 C29 C28A C41A -177.3(8)
C32 C29 C28A C41A -2.7(13)
C28B C29 C28A S3A -119(3)
C30 C29 C28A S3A 2.5(8)
C32 C29 C28A S3A 177.1(5)
C39 C38 C37A C43A -174.4(8)
C36 C38 C37A C43A -1.8(12)
C37B C38 C37A C43A 75.5(19)
C39 C38 C37A S4A 2.7(7)
C36 C38 C37A S4A 175.3(5)
C37B C38 C37A S4A -107.4(17)
C29 C28A C41A C42A 159.1(9)
S3A C28A C41A C42A -20.7(11)
C38 C37A C43A C44A -115.2(9)
S4A C37A C43A C44A 67.9(10)
C29 C28A S3A C31 1.2(6)
C41A C28A S3A C31 -179.0(7)
C30 C31 S3A C28A -4.7(6)
C45 C31 S3A C28A -179.3(6)
S3B C31 S3A C28A 69.3(5)
C38 C37A S4A C40 0.7(6)
C43A C37A S4A C40 178.1(7)
C39 C40 S4A C37A -4.0(6)
C51 C40 S4A C37A -176.0(6)
S4B C40 S4A C37A 70.9(4)
C30 C29 C28B C41B -111(2)
C28A C29 C28B C41B -37(2)
C32 C29 C28B C41B 92(2)
C30 C29 C28B C37B 122(2)
C28A C29 C28B C37B -164(5)
C32 C29 C28B C37B -35(3)
C30 C29 C28B S3B -2(3)
C28A C29 C28B S3B 73(3)
C32 C29 C28B S3B -158.7(12)
C39 C38 C37B C43B -128(2)
C37A C38 C37B C43B -31.2(19)
C36 C38 C37B C43B 93(2)
C39 C38 C37B C28B 117(3)
C37A C38 C37B C28B -146(4)
C36 C38 C37B C28B -21(3)
C39 C38 C37B S4B -15(2)
C37A C38 C37B S4B 82.0(17)
C36 C38 C37B S4B -153.6(13)
C29 C28B C37B C38 49(4)
C41B C28B C37B C38 -71(4)
S3B C28B C37B C38 165(2)
C29 C28B C37B C43B -61(4)
C41B C28B C37B C43B 179(3)
S3B C28B C37B C43B 55(4)
C29 C28B C37B S4B 173(2)
C41B C28B C37B S4B 54(4)
S3B C28B C37B S4B -70(3)
C29 C28B C41B C42B 172(5)
C37B C28B C41B C42B -61(6)
S3B C28B C41B C42B 67(5)
C38 C37B C43B C44B 43(4)
C28B C37B C43B C44B 171(3)
S4B C37B C43B C44B -60(4)
C29 C28B S3B C31 -14(2)
C41B C28B S3B C31 92(2)
C37B C28B S3B C31 -139(2)
C30 C31 S3B C28B 25.5(14)
C45 C31 S3B C28B 176.0(13)
S3A C31 S3B C28B -89.6(13)
C38 C37B S4B C40 -11.2(17)
C43B C37B S4B C40 90(2)
C28B C37B S4B C40 -147(2)
C39 C40 S4B C37B 34.9(12)
C51 C40 S4B C37B 171.4(13)
S4A C40 S4B C37B -80.3(12)
